data_7245465
loop_
_publ_author_name
'Tominaga, Masahide'
'Hyodo, Tadashi'
'Mizuno, Kosuke'
'Kawahata, Masatoshi'
'Yamaguchi, Kentaro'

_publ_section_title
;
 Water adsorption in porous organic crystals of adamantane-bearing
 macrocycles
;
_journal_name_full CrystEngComm
_journal_paper_doi 10.1039/D2CE01030E
_journal_year 2022
_chemical_formula_sum 'C52 H44 Cl4 N4 O7.64'
_chemical_formula_weight 988.89
_space_group_crystal_system monoclinic
_space_group_IT_number 14
_space_group_name_Hall '-P 2yn'
_space_group_name_H-M_alt 'P 1 21/n 1'
_atom_sites_solution_hydrogens geom
_audit_creation_method SHELXL-2018/3
_audit_update_record
;
2022-07-14 deposited with the CCDC.	2022-09-02 downloaded from the CCDC.
;
_cell_angle_alpha 90
_cell_angle_beta 105.531(4)
_cell_angle_gamma 90
_cell_formula_units_Z 2
_cell_length_a 16.4154(14)
_cell_length_b 7.0285(6)
_cell_length_c 23.505(2)
_cell_measurement_reflns_used 9742
_cell_measurement_temperature 100(2)
_cell_measurement_theta_max 78.44
_cell_measurement_theta_min 3.61
_cell_volume 2612.9(4)
_computing_cell_refinement 'SAINT (Bruker AXS, 2015)'
_computing_data_collection 'APEX3 (Bruker AXS, 2015)'
_computing_data_reduction 'SAINT (Bruker AXS, 2015)'
_computing_molecular_graphics 'ORTEP-3 for Windows (Farrugia, 1997)'
_computing_publication_material 'SHELXLE (H\"ubschle et al., 2011)'
_computing_structure_refinement 'SHELXL-2018/3 (Sheldrick, 2018)'
_computing_structure_solution 'SHELXT 2014/5 (Sheldrick, 2015)'
_diffrn_ambient_temperature 100(2)
_diffrn_detector_area_resol_mean 10.24
_diffrn_measured_fraction_theta_full 0.986
_diffrn_measured_fraction_theta_max 0.958
_diffrn_measurement_device_type 'BrukerD8 goniometer'
_diffrn_measurement_method 'omega and phi scans'
_diffrn_radiation_type CuK\a
_diffrn_radiation_wavelength 1.54178
_diffrn_reflns_av_R_equivalents 0.0481
_diffrn_reflns_av_unetI/netI 0.0311
_diffrn_reflns_Laue_measured_fraction_full 0.986
_diffrn_reflns_Laue_measured_fraction_max 0.958
_diffrn_reflns_limit_h_max 20
_diffrn_reflns_limit_h_min -20
_diffrn_reflns_limit_k_max 8
_diffrn_reflns_limit_k_min -7
_diffrn_reflns_limit_l_max 29
_diffrn_reflns_limit_l_min -29
_diffrn_reflns_number 33966
_diffrn_reflns_point_group_measured_fraction_full 0.986
_diffrn_reflns_point_group_measured_fraction_max 0.958
_diffrn_reflns_theta_full 67.679
_diffrn_reflns_theta_max 79.627
_diffrn_reflns_theta_min 3.813
_diffrn_source 'rotating-anode X-ray tube'
_exptl_absorpt_coefficient_mu 2.501
_exptl_absorpt_correction_T_max 0.9403
_exptl_absorpt_correction_T_min 0.8968
_exptl_absorpt_correction_type empirical
_exptl_absorpt_process_details 'SADABS Sheldrick 1996'
_exptl_crystal_colour colourless
_exptl_crystal_density_diffrn 1.257
_exptl_crystal_description prismatic
_exptl_crystal_F_000 1026
_exptl_crystal_size_max 0.110
_exptl_crystal_size_mid 0.100
_exptl_crystal_size_min 0.080
_refine_diff_density_max 0.719
_refine_diff_density_min -0.556
_refine_diff_density_rms 0.124
_refine_ls_extinction_method none
_refine_ls_goodness_of_fit_ref 1.050
_refine_ls_hydrogen_treatment constr
_refine_ls_matrix_type full
_refine_ls_number_parameters 339
_refine_ls_number_reflns 5433
_refine_ls_number_restraints 30
_refine_ls_restrained_S_all 1.064
_refine_ls_R_factor_all 0.0633
_refine_ls_R_factor_gt 0.0512
_refine_ls_shift/su_max 0.000
_refine_ls_shift/su_mean 0.000
_refine_ls_structure_factor_coef Fsqd
_refine_ls_weighting_details 'w=1/[\s^2^(Fo^2^)+(0.1003P)^2^+1.1825P] where P=(Fo^2^+2Fc^2^)/3'
_refine_ls_weighting_scheme calc
_refine_ls_wR_factor_gt 0.1498
_refine_ls_wR_factor_ref 0.1586
_reflns_Friedel_coverage 0.000
_reflns_number_gt 4404
_reflns_number_total 5433
_reflns_threshold_expression 'I > 2\s(I)'
_cod_data_source_file d2ce01030e2.cif
_cod_data_source_block 1c
_cod_original_sg_symbol_H-M 'P 21/n'
_cod_database_code 7245465
_shelx_shelxl_version_number 2018/3
_shelx_space_group_comment
;
The symmetry employed for this shelxl refinement is uniquely defined
by the following loop, which should always be used as a source of
symmetry information in preference to the above space-group names.
They are only intended as comments.
;
_shelx_estimated_absorpt_t_min 0.770
_shelx_estimated_absorpt_t_max 0.825

loop_
_space_group_symop_operation_xyz
'x, y, z'
'-x+1/2, y+1/2, -z+1/2'
'-x, -y, -z'
'x-1/2, -y-1/2, z-1/2'

loop_
_atom_site_label
_atom_site_type_symbol
_atom_site_fract_x
_atom_site_fract_y
_atom_site_fract_z
_atom_site_U_iso_or_equiv
_atom_site_adp_type
_atom_site_occupancy
_atom_site_site_symmetry_order
_atom_site_calc_flag
_atom_site_refinement_flags_posn
_atom_site_refinement_flags_adp
_atom_site_refinement_flags_occupancy
_atom_site_disorder_assembly
_atom_site_disorder_group
C1 C 0.20365(13) 0.1689(3) 0.24762(9) 0.0239(5) Uani 1 1 d . . . . .
H1 H 0.147133 0.154424 0.224075 0.029 Uiso 1 1 calc R U . . .
C2 C 0.21978(13) 0.1935(3) 0.30789(9) 0.0221(4) Uani 1 1 d . . . . .
C3 C 0.15858(13) 0.2557(3) 0.38715(9) 0.0226(5) Uani 1 1 d . . . . .
C4 C 0.12933(13) 0.1416(3) 0.42562(9) 0.0225(4) Uani 1 1 d . . . . .
C5 C 0.12911(13) 0.2071(3) 0.48158(9) 0.0216(4) Uani 1 1 d . . . . .
H5 H 0.108397 0.127403 0.507238 0.026 Uiso 1 1 calc R U . . .
C6 C 0.15891(13) 0.3876(3) 0.50007(9) 0.0198(4) Uani 1 1 d . . . . .
C7 C 0.18921(13) 0.4996(3) 0.46052(9) 0.0229(4) Uani 1 1 d . . . . .
H7 H 0.210937 0.622799 0.472500 0.027 Uiso 1 1 calc R U . . .
C8 C 0.18829(13) 0.4354(4) 0.40456(9) 0.0248(5) Uani 1 1 d . . . . .
H8 H 0.208045 0.515031 0.378416 0.030 Uiso 1 1 calc R U . . .
C9 C 0.15763(12) 0.4697(3) 0.56003(8) 0.0187(4) Uani 1 1 d . . . . .
C10 C 0.12251(13) 0.3294(3) 0.59804(9) 0.0217(4) Uani 1 1 d . . . . .
H10A H 0.064382 0.291409 0.576459 0.026 Uiso 1 1 calc R U . . .
H10B H 0.158081 0.213567 0.605501 0.026 Uiso 1 1 calc R U . . .
C11 C 0.12148(13) 0.4212(3) 0.65713(9) 0.0244(5) Uani 1 1 d . . . . .
H11 H 0.098918 0.327577 0.681104 0.029 Uiso 1 1 calc R U . . .
C12 C 0.06529(14) 0.5969(4) 0.64635(10) 0.0278(5) Uani 1 1 d . . . . .
H12A H 0.064193 0.654903 0.684514 0.033 Uiso 1 1 calc R U . . .
H12B H 0.006775 0.561044 0.624962 0.033 Uiso 1 1 calc R U . . .
C13 C 0.10026(13) 0.7390(3) 0.60983(9) 0.0240(5) Uani 1 1 d . . . . .
H13 H 0.063883 0.855360 0.602650 0.029 Uiso 1 1 calc R U . . .
C14 C 0.10134(13) 0.6496(3) 0.55039(9) 0.0216(4) Uani 1 1 d . . . . .
H14A H 0.123180 0.743273 0.526676 0.026 Uiso 1 1 calc R U . . .
H14B H 0.042993 0.615262 0.528188 0.026 Uiso 1 1 calc R U . . .
C15 C 0.21212(13) 0.4768(3) 0.69097(9) 0.0232(5) Uani 1 1 d . . . . .
H15A H 0.247942 0.361413 0.699139 0.028 Uiso 1 1 calc R U . . .
H15B H 0.211731 0.535044 0.729252 0.028 Uiso 1 1 calc R U . . .
C16 C 0.36110(13) 0.2169(4) 0.31731(9) 0.0272(5) Uani 1 1 d . . . . .
H16 H 0.417496 0.233999 0.340786 0.033 Uiso 1 1 calc R U . . .
C17 C 0.34551(13) 0.1917(4) 0.25747(10) 0.0251(5) Uani 1 1 d . . . . .
C18 C 0.48951(13) 0.2364(4) 0.25920(9) 0.0271(5) Uani 1 1 d . . . . .
C19 C 0.54324(15) 0.1039(4) 0.29364(11) 0.0292(5) Uani 1 1 d . . . . .
C20 C 0.62675(13) 0.1494(4) 0.32046(10) 0.0264(5) Uani 1 1 d . . . . .
H20 H 0.662634 0.056582 0.343936 0.032 Uiso 1 1 calc R U . . .
C21 C 0.65905(13) 0.3277(3) 0.31371(9) 0.0213(4) Uani 1 1 d . . . . .
C22 C 0.60358(13) 0.4601(4) 0.27933(9) 0.0255(5) Uani 1 1 d . . . . .
H22 H 0.623664 0.584087 0.274288 0.031 Uiso 1 1 calc R U . . .
C23 C 0.51953(14) 0.4145(4) 0.25230(10) 0.0279(5) Uani 1 1 d . . . . .
H23 H 0.483029 0.506850 0.229085 0.034 Uiso 1 1 calc R U . . .
C24 C 0.75053(12) 0.3810(3) 0.34527(9) 0.0192(4) Uani 1 1 d . . . . .
C25 C 0.75154(12) 0.4746(3) 0.40519(8) 0.0185(4) Uani 1 1 d . . . . .
H25A H 0.715422 0.589661 0.398036 0.022 Uiso 1 1 calc R U . . .
H25B H 0.727834 0.384703 0.428974 0.022 Uiso 1 1 calc R U . . .
C26 C 0.80869(13) 0.2053(3) 0.35749(9) 0.0227(4) Uani 1 1 d . . . . .
H26A H 0.786934 0.112869 0.381631 0.027 Uiso 1 1 calc R U . . .
H26B H 0.808346 0.143097 0.319633 0.027 Uiso 1 1 calc R U . . .
Cl1 Cl 0.09102(4) -0.08364(8) 0.40324(2) 0.02927(17) Uani 1 1 d . . . . .
Cl2 Cl 0.50584(4) -0.12008(10) 0.30311(4) 0.0470(2) Uani 1 1 d . . . . .
N1 N 0.29697(12) 0.2175(3) 0.34295(8) 0.0293(4) Uani 1 1 d . . . . .
N2 N 0.26804(12) 0.1655(3) 0.22224(8) 0.0296(4) Uani 1 1 d . . . . .
O1 O 0.15059(9) 0.1884(3) 0.32999(6) 0.0272(4) Uani 1 1 d . . . . .
O2 O 0.40722(10) 0.1888(3) 0.22794(7) 0.0343(4) Uani 1 1 d . . . . .
O3 O 0.3610(7) 0.7880(15) 0.4212(4) 0.177(6) Uani 0.613(15) 1 d . U P A 1
O4 O 0.3444(8) 0.988(2) 0.5157(6) 0.216(8) Uani 0.60(2) 1 d . U P B 2
O5 O 0.5517(13) 0.300(4) 0.4629(10) 0.216(13) Uani 0.360(19) 1 d . U P C 3
O6 O 0.5001(15) 0.539(3) 0.4197(10) 0.105(10) Uani 0.163(12) 1 d . U P D 4
O7 O 0.4801(19) 1.054(5) 0.4707(13) 0.066(12) Uani 0.083(10) 1 d . U P E -5

loop_
_atom_site_aniso_label
_atom_site_aniso_U_11
_atom_site_aniso_U_22
_atom_site_aniso_U_33
_atom_site_aniso_U_23
_atom_site_aniso_U_13
_atom_site_aniso_U_12
C1 0.0179(10) 0.0311(12) 0.0210(10) -0.0013(8) 0.0021(8) -0.0040(9)
C2 0.0186(10) 0.0275(12) 0.0217(10) -0.0025(8) 0.0077(8) 0.0005(8)
C3 0.0157(9) 0.0350(13) 0.0177(9) -0.0027(8) 0.0056(7) 0.0028(8)
C4 0.0174(9) 0.0252(12) 0.0239(10) -0.0014(8) 0.0037(8) 0.0031(8)
C5 0.0191(9) 0.0272(11) 0.0191(10) 0.0026(8) 0.0063(7) 0.0011(8)
C6 0.0165(9) 0.0259(11) 0.0172(9) 0.0011(8) 0.0049(7) 0.0027(8)
C7 0.0218(10) 0.0262(12) 0.0216(10) 0.0002(8) 0.0074(8) -0.0013(8)
C8 0.0209(10) 0.0351(13) 0.0204(10) 0.0019(9) 0.0091(8) -0.0027(9)
C9 0.0178(9) 0.0237(11) 0.0154(9) 0.0010(8) 0.0058(7) 0.0005(8)
C10 0.0187(9) 0.0273(12) 0.0198(9) 0.0014(8) 0.0064(8) -0.0030(8)
C11 0.0201(10) 0.0373(13) 0.0176(10) 0.0031(9) 0.0082(8) -0.0037(9)
C12 0.0174(10) 0.0438(14) 0.0243(11) -0.0060(10) 0.0093(8) -0.0004(9)
C13 0.0173(10) 0.0307(12) 0.0229(10) -0.0030(9) 0.0038(8) 0.0056(8)
C14 0.0166(9) 0.0269(12) 0.0203(10) 0.0014(8) 0.0032(7) 0.0034(8)
C15 0.0185(10) 0.0348(13) 0.0164(9) 0.0028(9) 0.0049(7) -0.0012(9)
C16 0.0149(9) 0.0464(14) 0.0195(10) -0.0063(9) 0.0031(8) -0.0008(9)
C17 0.0174(10) 0.0363(13) 0.0234(10) -0.0053(9) 0.0090(8) -0.0014(9)
C18 0.0163(10) 0.0460(15) 0.0203(10) -0.0096(9) 0.0072(8) -0.0022(9)
C19 0.0244(11) 0.0333(13) 0.0334(12) -0.0095(10) 0.0141(9) -0.0043(9)
C20 0.0184(10) 0.0313(13) 0.0308(11) 0.0000(9) 0.0090(8) 0.0012(9)
C21 0.0186(10) 0.0287(12) 0.0179(9) -0.0028(8) 0.0072(7) 0.0020(8)
C22 0.0185(10) 0.0331(13) 0.0242(10) 0.0010(9) 0.0046(8) 0.0015(9)
C23 0.0180(10) 0.0447(15) 0.0210(10) 0.0003(9) 0.0050(8) 0.0035(9)
C24 0.0154(9) 0.0260(11) 0.0162(9) 0.0004(8) 0.0041(7) 0.0014(8)
C25 0.0163(9) 0.0224(11) 0.0179(9) 0.0018(8) 0.0063(7) 0.0012(8)
C26 0.0189(10) 0.0279(12) 0.0211(10) -0.0036(8) 0.0052(8) 0.0028(8)
Cl1 0.0362(3) 0.0261(3) 0.0248(3) -0.0029(2) 0.0068(2) -0.0013(2)
Cl2 0.0319(3) 0.0368(4) 0.0764(5) -0.0062(3) 0.0219(3) -0.0111(3)
N1 0.0219(9) 0.0458(13) 0.0203(9) -0.0039(8) 0.0056(7) 0.0000(8)
N2 0.0249(9) 0.0414(12) 0.0223(9) -0.0039(8) 0.0059(7) -0.0068(8)
O1 0.0187(7) 0.0456(10) 0.0198(7) -0.0080(7) 0.0096(6) -0.0048(7)
O2 0.0173(7) 0.0648(13) 0.0224(8) -0.0149(8) 0.0081(6) -0.0084(8)
O3 0.194(8) 0.187(8) 0.162(7) 0.041(5) 0.068(6) -0.085(6)
O4 0.188(10) 0.218(11) 0.227(11) 0.025(7) 0.030(7) 0.000(7)
O5 0.187(15) 0.248(16) 0.234(16) 0.011(9) 0.092(9) 0.002(9)
O6 0.113(13) 0.099(13) 0.111(13) -0.012(8) 0.047(8) -0.031(8)
O7 0.061(14) 0.080(15) 0.058(14) 0.010(9) 0.015(9) -0.012(9)

loop_
_atom_type_symbol
_atom_type_description
_atom_type_scat_dispersion_real
_atom_type_scat_dispersion_imag
_atom_type_scat_source
C C 0.0181 0.0091 'International Tables Vol C Tables 4.2.6.8 and 6.1.1.4'
H H 0.0000 0.0000 'International Tables Vol C Tables 4.2.6.8 and 6.1.1.4'
Cl Cl 0.3639 0.7018 'International Tables Vol C Tables 4.2.6.8 and 6.1.1.4'
N N 0.0311 0.0180 'International Tables Vol C Tables 4.2.6.8 and 6.1.1.4'
O O 0.0492 0.0322 'International Tables Vol C Tables 4.2.6.8 and 6.1.1.4'

loop_
_geom_angle_atom_site_label_1
_geom_angle_atom_site_label_2
_geom_angle_atom_site_label_3
_geom_angle
_geom_angle_site_symmetry_1
_geom_angle_site_symmetry_3
_geom_angle_publ_flag
N2 C1 C2 119.97(19) . . ?
N2 C1 H1 120.0 . . ?
C2 C1 H1 120.0 . . ?
N1 C2 O1 121.29(19) . . ?
N1 C2 C1 122.90(19) . . ?
O1 C2 C1 115.80(18) . . ?
C8 C3 C4 119.59(19) . . ?
C8 C3 O1 122.1(2) . . ?
C4 C3 O1 118.1(2) . . ?
C3 C4 C5 120.9(2) . . ?
C3 C4 Cl1 119.42(17) . . ?
C5 C4 Cl1 119.70(17) . . ?
C6 C5 C4 120.5(2) . . ?
C6 C5 H5 119.8 . . ?
C4 C5 H5 119.8 . . ?
C5 C6 C7 117.54(19) . . ?
C5 C6 C9 122.92(19) . . ?
C7 C6 C9 119.51(19) . . ?
C8 C7 C6 121.9(2) . . ?
C8 C7 H7 119.0 . . ?
C6 C7 H7 119.0 . . ?
C3 C8 C7 119.6(2) . . ?
C3 C8 H8 120.2 . . ?
C7 C8 H8 120.2 . . ?
C6 C9 C10 113.10(18) . . ?
C6 C9 C14 109.20(16) . . ?
C10 C9 C14 107.82(16) . . ?
C6 C9 C25 109.49(16) . 3_666 ?
C10 C9 C25 108.20(16) . 3_666 ?
C14 C9 C25 108.93(17) . 3_666 ?
C11 C10 C9 110.59(18) . . ?
C11 C10 H10A 109.5 . . ?
C9 C10 H10A 109.5 . . ?
C11 C10 H10B 109.5 . . ?
C9 C10 H10B 109.5 . . ?
H10A C10 H10B 108.1 . . ?
C12 C11 C10 110.09(18) . . ?
C12 C11 C15 109.85(19) . . ?
C10 C11 C15 109.34(17) . . ?
C12 C11 H11 109.2 . . ?
C10 C11 H11 109.2 . . ?
C15 C11 H11 109.2 . . ?
C11 C12 C13 108.80(17) . . ?
C11 C12 H12A 109.9 . . ?
C13 C12 H12A 109.9 . . ?
C11 C12 H12B 109.9 . . ?
C13 C12 H12B 109.9 . . ?
H12A C12 H12B 108.3 . . ?
C12 C13 C14 109.96(19) . . ?
C12 C13 C26 110.34(18) . 3_666 ?
C14 C13 C26 108.20(17) . 3_666 ?
C12 C13 H13 109.4 . . ?
C14 C13 H13 109.4 . . ?
C26 C13 H13 109.4 3_666 . ?
C13 C14 C9 110.68(17) . . ?
C13 C14 H14A 109.5 . . ?
C9 C14 H14A 109.5 . . ?
C13 C14 H14B 109.5 . . ?
C9 C14 H14B 109.5 . . ?
H14A C14 H14B 108.1 . . ?
C11 C15 C24 110.57(16) . 3_666 ?
C11 C15 H15A 109.5 . . ?
C24 C15 H15A 109.5 3_666 . ?
C11 C15 H15B 109.5 . . ?
C24 C15 H15B 109.5 3_666 . ?
H15A C15 H15B 108.1 . . ?
N1 C16 C17 120.4(2) . . ?
N1 C16 H16 119.8 . . ?
C17 C16 H16 119.8 . . ?
N2 C17 C16 122.7(2) . . ?
N2 C17 O2 113.24(18) . . ?
C16 C17 O2 124.05(19) . . ?
C23 C18 C19 119.4(2) . . ?
C23 C18 O2 119.0(2) . . ?
C19 C18 O2 121.5(2) . . ?
C20 C19 C18 120.6(2) . . ?
C20 C19 Cl2 119.7(2) . . ?
C18 C19 Cl2 119.73(18) . . ?
C19 C20 C21 121.3(2) . . ?
C19 C20 H20 119.4 . . ?
C21 C20 H20 119.4 . . ?
C20 C21 C22 117.3(2) . . ?
C20 C21 C24 121.38(19) . . ?
C22 C21 C24 121.3(2) . . ?
C23 C22 C21 121.5(2) . . ?
C23 C22 H22 119.2 . . ?
C21 C22 H22 119.2 . . ?
C18 C23 C22 120.0(2) . . ?
C18 C23 H23 120.0 . . ?
C22 C23 H23 120.0 . . ?
C21 C24 C26 111.85(18) . . ?
C21 C24 C15 111.95(16) . 3_666 ?
C26 C24 C15 107.71(17) . 3_666 ?
C21 C24 C25 108.30(16) . . ?
C26 C24 C25 108.39(16) . . ?
C15 C24 C25 108.53(18) 3_666 . ?
C9 C25 C24 111.21(16) 3_666 . ?
C9 C25 H25A 109.4 3_666 . ?
C24 C25 H25A 109.4 . . ?
C9 C25 H25B 109.4 3_666 . ?
C24 C25 H25B 109.4 . . ?
H25A C25 H25B 108.0 . . ?
C13 C26 C24 111.10(18) 3_666 . ?
C13 C26 H26A 109.4 3_666 . ?
C24 C26 H26A 109.4 . . ?
C13 C26 H26B 109.4 3_666 . ?
C24 C26 H26B 109.4 . . ?
H26A C26 H26B 108.0 . . ?
C2 N1 C16 116.97(19) . . ?
C17 N2 C1 117.02(19) . . ?
C2 O1 C3 118.82(16) . . ?
C17 O2 C18 118.16(16) . . ?

loop_
_geom_bond_atom_site_label_1
_geom_bond_atom_site_label_2
_geom_bond_distance
_geom_bond_site_symmetry_2
_geom_bond_publ_flag
C1 N2 1.346(3) . ?
C1 C2 1.380(3) . ?
C1 H1 0.9500 . ?
C2 N1 1.324(3) . ?
C2 O1 1.370(2) . ?
C3 C8 1.376(3) . ?
C3 C4 1.387(3) . ?
C3 O1 1.397(2) . ?
C4 C5 1.394(3) . ?
C4 Cl1 1.733(2) . ?
C5 C6 1.387(3) . ?
C5 H5 0.9500 . ?
C6 C7 1.407(3) . ?
C6 C9 1.528(3) . ?
C7 C8 1.387(3) . ?
C7 H7 0.9500 . ?
C8 H8 0.9500 . ?
C9 C10 1.542(3) . ?
C9 C14 1.546(3) . ?
C9 C25 1.546(3) 3_666 ?
C10 C11 1.536(3) . ?
C10 H10A 0.9900 . ?
C10 H10B 0.9900 . ?
C11 C12 1.521(3) . ?
C11 C15 1.538(3) . ?
C11 H11 1.0000 . ?
C12 C13 1.526(3) . ?
C12 H12A 0.9900 . ?
C12 H12B 0.9900 . ?
C13 C14 1.536(3) . ?
C13 C26 1.537(3) 3_666 ?
C13 H13 1.0000 . ?
C14 H14A 0.9900 . ?
C14 H14B 0.9900 . ?
C15 C24 1.543(3) 3_666 ?
C15 H15A 0.9900 . ?
C15 H15B 0.9900 . ?
C16 N1 1.346(3) . ?
C16 C17 1.372(3) . ?
C16 H16 0.9500 . ?
C17 N2 1.332(3) . ?
C17 O2 1.373(2) . ?
C18 C23 1.371(4) . ?
C18 C19 1.385(4) . ?
C18 O2 1.394(3) . ?
C19 C20 1.384(3) . ?
C19 Cl2 1.726(3) . ?
C20 C21 1.387(3) . ?
C20 H20 0.9500 . ?
C21 C22 1.398(3) . ?
C21 C24 1.533(3) . ?
C22 C23 1.393(3) . ?
C22 H22 0.9500 . ?
C23 H23 0.9500 . ?
C24 C26 1.540(3) . ?
C24 C25 1.551(3) . ?
C25 H25A 0.9900 . ?
C25 H25B 0.9900 . ?
C26 H26A 0.9900 . ?
C26 H26B 0.9900 . ?

loop_
_geom_torsion_atom_site_label_1
_geom_torsion_atom_site_label_2
_geom_torsion_atom_site_label_3
_geom_torsion_atom_site_label_4
_geom_torsion
_geom_torsion_site_symmetry_1
_geom_torsion_site_symmetry_2
_geom_torsion_site_symmetry_3
_geom_torsion_site_symmetry_4
_geom_torsion_publ_flag
N2 C1 C2 N1 1.1(4) . . . . ?
N2 C1 C2 O1 -177.8(2) . . . . ?
C8 C3 C4 C5 0.4(3) . . . . ?
O1 C3 C4 C5 -174.70(18) . . . . ?
C8 C3 C4 Cl1 179.37(16) . . . . ?
O1 C3 C4 Cl1 4.3(3) . . . . ?
C3 C4 C5 C6 -0.5(3) . . . . ?
Cl1 C4 C5 C6 -179.49(16) . . . . ?
C4 C5 C6 C7 -0.3(3) . . . . ?
C4 C5 C6 C9 177.94(19) . . . . ?
C5 C6 C7 C8 1.2(3) . . . . ?
C9 C6 C7 C8 -177.07(19) . . . . ?
C4 C3 C8 C7 0.5(3) . . . . ?
O1 C3 C8 C7 175.41(19) . . . . ?
C6 C7 C8 C3 -1.3(3) . . . . ?
C5 C6 C9 C10 1.7(3) . . . . ?
C7 C6 C9 C10 179.88(18) . . . . ?
C5 C6 C9 C14 -118.3(2) . . . . ?
C7 C6 C9 C14 59.8(2) . . . . ?
C5 C6 C9 C25 122.5(2) . . . 3_666 ?
C7 C6 C9 C25 -59.4(2) . . . 3_666 ?
C6 C9 C10 C11 -179.05(16) . . . . ?
C14 C9 C10 C11 -58.2(2) . . . . ?
C25 C9 C10 C11 59.5(2) 3_666 . . . ?
C9 C10 C11 C12 60.6(2) . . . . ?
C9 C10 C11 C15 -60.2(2) . . . . ?
C10 C11 C12 C13 -60.2(2) . . . . ?
C15 C11 C12 C13 60.2(2) . . . . ?
C11 C12 C13 C14 60.0(2) . . . . ?
C11 C12 C13 C26 -59.3(2) . . . 3_666 ?
C12 C13 C14 C9 -60.1(2) . . . . ?
C26 C13 C14 C9 60.5(2) 3_666 . . . ?
C6 C9 C14 C13 -178.63(17) . . . . ?
C10 C9 C14 C13 58.1(2) . . . . ?
C25 C9 C14 C13 -59.1(2) 3_666 . . . ?
C12 C11 C15 C24 -61.2(2) . . . 3_666 ?
C10 C11 C15 C24 59.7(2) . . . 3_666 ?
N1 C16 C17 N2 -0.6(4) . . . . ?
N1 C16 C17 O2 -179.8(2) . . . . ?
C23 C18 C19 C20 -0.7(3) . . . . ?
O2 C18 C19 C20 174.7(2) . . . . ?
C23 C18 C19 Cl2 179.46(17) . . . . ?
O2 C18 C19 Cl2 -5.2(3) . . . . ?
C18 C19 C20 C21 0.0(3) . . . . ?
Cl2 C19 C20 C21 179.85(17) . . . . ?
C19 C20 C21 C22 0.7(3) . . . . ?
C19 C20 C21 C24 177.6(2) . . . . ?
C20 C21 C22 C23 -0.8(3) . . . . ?
C24 C21 C22 C23 -177.65(19) . . . . ?
C19 C18 C23 C22 0.6(3) . . . . ?
O2 C18 C23 C22 -174.86(19) . . . . ?
C21 C22 C23 C18 0.1(3) . . . . ?
C20 C21 C24 C26 27.4(3) . . . . ?
C22 C21 C24 C26 -155.81(19) . . . . ?
C20 C21 C24 C15 148.4(2) . . . 3_666 ?
C22 C21 C24 C15 -34.8(3) . . . 3_666 ?
C20 C21 C24 C25 -92.0(2) . . . . ?
C22 C21 C24 C25 84.8(2) . . . . ?
C21 C24 C25 C9 179.33(17) . . . 3_666 ?
C26 C24 C25 C9 57.8(2) . . . 3_666 ?
C15 C24 C25 C9 -58.9(2) 3_666 . . 3_666 ?
C21 C24 C26 C13 -178.92(16) . . . 3_666 ?
C15 C24 C26 C13 57.6(2) 3_666 . . 3_666 ?
C25 C24 C26 C13 -59.6(2) . . . 3_666 ?
O1 C2 N1 C16 178.8(2) . . . . ?
C1 C2 N1 C16 -0.1(4) . . . . ?
C17 C16 N1 C2 -0.2(4) . . . . ?
C16 C17 N2 C1 1.5(4) . . . . ?
O2 C17 N2 C1 -179.1(2) . . . . ?
C2 C1 N2 C17 -1.8(4) . . . . ?
N1 C2 O1 C3 15.9(3) . . . . ?
C1 C2 O1 C3 -165.1(2) . . . . ?
C8 C3 O1 C2 54.5(3) . . . . ?
C4 C3 O1 C2 -130.5(2) . . . . ?
N2 C17 O2 C18 172.8(2) . . . . ?
C16 C17 O2 C18 -7.9(4) . . . . ?
C23 C18 O2 C17 -101.6(3) . . . . ?
C19 C18 O2 C17 83.0(3) . . . . ?
